data_4341886
loop_
_publ_author_name
'Mateus, Pedro'
'Delgado, Rita'
'Andr\'e, V\^ania'
'Duarte, M. Teresa'

_publ_section_title
;
 Dicarboxylate Recognition Properties of a Dinuclear Copper(II) Cryptate.
;
_journal_issue 1
_journal_name_full 'Inorganic chemistry'
_journal_page_first 229
_journal_page_last 240
_journal_paper_doi 10.1021/ic502230q
_journal_volume 54
_journal_year 2015
_chemical_formula_sum 'C66 H70 Cl2 Cu2 N8 O17'
_chemical_formula_weight 1445.28
_chemical_name_systematic
;
 ?
;
_space_group_IT_number 14
_symmetry_cell_setting monoclinic
_symmetry_space_group_name_Hall '-P 2ybc'
_symmetry_space_group_name_H-M 'P 1 21/c 1'
_atom_sites_solution_hydrogens geom
_atom_sites_solution_primary direct
_atom_sites_solution_secondary difmap
_audit_creation_method SHELXL-97
_cell_angle_alpha 90.00
_cell_angle_beta 113.248(3)
_cell_angle_gamma 90.00
_cell_formula_units_Z 4
_cell_length_a 19.9836(19)
_cell_length_b 21.015(2)
_cell_length_c 17.6125(16)
_cell_measurement_temperature 150(2)
_cell_volume 6795.9(11)
_computing_structure_refinement 'SHELXL-97 (Sheldrick, 2008)'
_diffrn_ambient_temperature 150(2)
_diffrn_measured_fraction_theta_full 0.986
_diffrn_measured_fraction_theta_max 0.986
_diffrn_radiation_monochromator graphite
_diffrn_radiation_source 'fine-focus sealed tube'
_diffrn_radiation_type MoK\a
_diffrn_radiation_wavelength 0.71073
_diffrn_reflns_av_R_equivalents 0.1304
_diffrn_reflns_av_sigmaI/netI 0.2058
_diffrn_reflns_limit_h_max 21
_diffrn_reflns_limit_h_min -24
_diffrn_reflns_limit_k_max 25
_diffrn_reflns_limit_k_min -23
_diffrn_reflns_limit_l_max 21
_diffrn_reflns_limit_l_min -14
_diffrn_reflns_number 48502
_diffrn_reflns_theta_full 25.43
_diffrn_reflns_theta_max 25.43
_diffrn_reflns_theta_min 2.23
_exptl_absorpt_coefficient_mu 0.779
_exptl_absorpt_correction_T_max 0.9846
_exptl_absorpt_correction_T_min 0.9124
_exptl_crystal_colour blue
_exptl_crystal_density_diffrn 1.413
_exptl_crystal_density_method 'not measured'
_exptl_crystal_description block
_exptl_crystal_F_000 3000
_exptl_crystal_size_max 0.12
_exptl_crystal_size_mid 0.04
_exptl_crystal_size_min 0.02
_refine_diff_density_max 2.274
_refine_diff_density_min -2.444
_refine_diff_density_rms 0.130
_refine_ls_extinction_method none
_refine_ls_goodness_of_fit_ref 0.986
_refine_ls_hydrogen_treatment mixed
_refine_ls_matrix_type full
_refine_ls_number_parameters 814
_refine_ls_number_reflns 12364
_refine_ls_number_restraints 9
_refine_ls_restrained_S_all 0.998
_refine_ls_R_factor_all 0.2492
_refine_ls_R_factor_gt 0.1082
_refine_ls_shift/su_max 0.000
_refine_ls_shift/su_mean 0.000
_refine_ls_structure_factor_coef Fsqd
_refine_ls_weighting_details 'calc w=1/[\s^2^(Fo^2^)+(0.1764P)^2^+0.0000P] where P=(Fo^2^+2Fc^2^)/3'
_refine_ls_weighting_scheme calc
_refine_ls_wR_factor_gt 0.2784
_refine_ls_wR_factor_ref 0.3241
_reflns_number_gt 5071
_reflns_number_total 12364
_reflns_threshold_expression >2\s(I)
_cod_data_source_file ic502230q_si_002.cif
_cod_data_source_block Cu2Ltph
_cod_depositor_comments 'Adding full bibliography for 4341885--4341886.cif.'
_cod_database_code 4341886

loop_
_symmetry_equiv_pos_as_xyz
'x, y, z'
'-x, y+1/2, -z+1/2'
'-x, -y, -z'
'x, -y-1/2, z-1/2'

loop_
_atom_site_label
_atom_site_type_symbol
_atom_site_fract_x
_atom_site_fract_y
_atom_site_fract_z
_atom_site_U_iso_or_equiv
_atom_site_adp_type
_atom_site_occupancy
_atom_site_symmetry_multiplicity
_atom_site_calc_flag
_atom_site_refinement_flags
_atom_site_disorder_assembly
_atom_site_disorder_group
Cu1 Cu 0.63673(6) 0.14763(5) 0.10325(7) 0.0401(4) Uani 1 1 d . . .
Cu2 Cu 1.22104(6) 0.10609(5) 0.41687(7) 0.0372(4) Uani 1 1 d . . .
O01 O 0.7417(3) 0.1401(3) 0.1570(4) 0.0391(15) Uani 1 1 d . . .
O03 O 1.1177(3) 0.1156(3) 0.3572(3) 0.0358(15) Uani 1 1 d . . .
N42 N 1.2116(4) 0.1062(4) 0.5320(5) 0.047(2) Uani 1 1 d . . .
N64 N 0.6268(4) 0.2387(3) 0.1572(5) 0.0346(18) Uani 1 1 d . . .
O02 O 0.7361(3) 0.0407(3) 0.1098(4) 0.0491(18) Uani 1 1 d . . .
N47 N 1.2559(4) 0.2018(3) 0.3978(5) 0.040(2) Uani 1 1 d . . .
N20 N 0.6375(4) 0.1648(4) -0.0129(5) 0.045(2) Uani 1 1 d . . .
C24 C 0.4931(5) 0.0983(4) 0.0709(7) 0.049(3) Uani 1 1 d . . .
H24A H 0.4827 0.1106 0.1182 0.059 Uiso 1 1 calc R . .
H24B H 0.4477 0.0860 0.0266 0.059 Uiso 1 1 calc R . .
N23 N 0.5262(4) 0.1540(3) 0.0435(5) 0.042(2) Uani 1 1 d . . .
N26 N 0.6152(4) 0.0645(3) 0.1578(5) 0.040(2) Uani 1 1 d . . .
C45 C 1.3683(5) 0.1525(4) 0.4928(7) 0.049(3) Uani 1 1 d . . .
H45A H 1.4190 0.1446 0.5036 0.058 Uiso 1 1 calc R . .
H45B H 1.3662 0.1768 0.5387 0.058 Uiso 1 1 calc R . .
O04 O 1.1063(3) 0.0124(3) 0.3769(4) 0.0543(19) Uani 1 1 d . . .
C57 C 0.8823(5) 0.3388(4) 0.2539(5) 0.032(2) Uani 1 1 d . . .
N4 N 1.2315(4) 0.0339(3) 0.3393(5) 0.045(2) Uani 1 1 d . . .
N1 N 1.3293(4) 0.0911(4) 0.4853(5) 0.0387(19) Uani 1 1 d . . .
C58 C 0.8153(5) 0.3587(4) 0.1984(6) 0.034(2) Uani 1 1 d . . .
H58 H 0.8136 0.3923 0.1632 0.041 Uiso 1 1 calc R . .
C10 C 1.0339(5) 0.0516(5) 0.1138(6) 0.051(3) Uani 1 1 d . . .
H10 H 0.9906 0.0320 0.1088 0.061 Uiso 1 1 calc R . .
C7 C 1.1610(7) 0.1117(6) 0.1378(7) 0.075(4) Uani 1 1 d . . .
H7 H 1.2037 0.1335 0.1457 0.089 Uiso 1 1 calc R . .
C35 C 0.9484(5) 0.1289(4) 0.5198(5) 0.035(2) Uani 1 1 d . . .
C32 C 0.8118(5) 0.0713(4) 0.3857(5) 0.039(2) Uani 1 1 d . . .
H32 H 0.8569 0.0578 0.3883 0.047 Uiso 1 1 calc R . .
C41 C 1.1705(5) 0.1595(5) 0.5468(7) 0.057(3) Uani 1 1 d . . .
H41B H 1.1727 0.1952 0.5129 0.068 Uiso 1 1 calc R . .
H41A H 1.1945 0.1725 0.6041 0.068 Uiso 1 1 calc R . .
C8A C 1.0792(4) 0.0648(5) 0.3487(6) 0.036(2) Uani 1 1 d . . .
C66 C 0.5015(5) 0.2147(5) 0.0670(7) 0.059(3) Uani 1 1 d . . .
H66A H 0.4526 0.2096 0.0648 0.071 Uiso 1 1 calc R . .
H66B H 0.5004 0.2477 0.0280 0.071 Uiso 1 1 calc R . .
C6 C 1.1633(6) 0.0662(5) 0.1924(7) 0.047(3) Uani 1 1 d . . .
C2 C 1.3570(5) 0.0422(5) 0.4412(6) 0.047(3) Uani 1 1 d . . .
H2A H 1.3983 0.0196 0.4811 0.056 Uiso 1 1 calc R . .
H2B H 1.3730 0.0633 0.4024 0.056 Uiso 1 1 calc R . .
C46 C 1.3338(5) 0.1895(4) 0.4147(7) 0.048(3) Uani 1 1 d . . .
H46B H 1.3592 0.2296 0.4196 0.057 Uiso 1 1 calc R . .
H46A H 1.3374 0.1658 0.3692 0.057 Uiso 1 1 calc R . .
C43 C 1.2854(5) 0.1047(5) 0.5975(6) 0.056(3) Uani 1 1 d . . .
H43A H 1.2844 0.0854 0.6471 0.067 Uiso 1 1 calc R . .
H43B H 1.3042 0.1477 0.6109 0.067 Uiso 1 1 calc R . .
C55 C 1.1454(5) 0.3104(6) 0.3596(7) 0.060(3) Uani 1 1 d . . .
H55 H 1.1879 0.3189 0.4056 0.072 Uiso 1 1 calc R . .
C22 C 0.5075(5) 0.1501(5) -0.0454(6) 0.054(3) Uani 1 1 d . . .
H22B H 0.4589 0.1669 -0.0754 0.064 Uiso 1 1 calc R . .
H22A H 0.5082 0.1061 -0.0616 0.064 Uiso 1 1 calc R . .
C25 C 0.5442(5) 0.0441(4) 0.0931(6) 0.046(3) Uani 1 1 d . . .
H25B H 0.5513 0.0294 0.0446 0.055 Uiso 1 1 calc R . .
H25A H 0.5242 0.0092 0.1137 0.055 Uiso 1 1 calc R . .
C4A C 0.8931(5) 0.1352(4) 0.2360(5) 0.038(2) Uani 1 1 d . . .
H04A H 0.8711 0.1750 0.2257 0.045 Uiso 1 1 calc R . .
C16 C 0.7627(6) 0.1793(5) -0.0114(6) 0.045(3) Uani 1 1 d . . .
C30 C 0.7422(5) 0.1285(4) 0.4437(6) 0.040(2) Uani 1 1 d . . .
H30 H 0.7395 0.1529 0.4864 0.048 Uiso 1 1 calc R . .
C3A C 0.8846(4) 0.0228(4) 0.2199(5) 0.037(2) Uani 1 1 d . . .
H03A H 0.8573 -0.0135 0.1979 0.044 Uiso 1 1 calc R . .
C6A C 0.9657(5) 0.1306(4) 0.2826(5) 0.033(2) Uani 1 1 d . . .
H06A H 0.9930 0.1673 0.3031 0.040 Uiso 1 1 calc R . .
C62 C 0.8821(4) 0.2879(4) 0.3039(5) 0.035(2) Uani 1 1 d . . .
H62 H 0.9261 0.2713 0.3408 0.042 Uiso 1 1 calc R . .
C3 C 1.2961(5) -0.0047(4) 0.3954(6) 0.051(3) Uani 1 1 d . . .
H3B H 1.3117 -0.0341 0.3631 0.061 Uiso 1 1 calc R . .
H3A H 1.2831 -0.0291 0.4344 0.061 Uiso 1 1 calc R . .
C54 C 1.0825(5) 0.3454(5) 0.3461(7) 0.053(3) Uani 1 1 d . . .
H54 H 1.0836 0.3779 0.3824 0.064 Uiso 1 1 calc R . .
C44 C 1.3352(5) 0.0653(5) 0.5660(7) 0.061(3) Uani 1 1 d . . .
H44B H 1.3853 0.0677 0.6056 0.073 Uiso 1 1 calc R . .
H44A H 1.3203 0.0210 0.5599 0.073 Uiso 1 1 calc R . .
C28 C 0.6817(5) 0.0773(4) 0.3111(6) 0.040(2) Uani 1 1 d . . .
C65 C 0.5523(5) 0.2349(4) 0.1539(7) 0.052(3) Uani 1 1 d . . .
H65A H 0.5375 0.2760 0.1669 0.062 Uiso 1 1 calc R . .
H65B H 0.5502 0.2042 0.1939 0.062 Uiso 1 1 calc R . .
C18 C 0.8947(6) 0.1719(5) 0.0465(6) 0.051(3) Uani 1 1 d . . .
H18 H 0.9386 0.1848 0.0875 0.061 Uiso 1 1 calc R . .
C8 C 1.0993(8) 0.1276(6) 0.0717(8) 0.080(4) Uani 1 1 d . . .
H8 H 1.1010 0.1597 0.0362 0.096 Uiso 1 1 calc R . .
C53 C 1.0189(5) 0.3323(4) 0.2794(6) 0.034(2) Uani 1 1 d . . .
C31 C 0.8081(5) 0.1075(4) 0.4484(6) 0.036(2) Uani 1 1 d . . .
C38 C 1.0917(5) 0.1461(4) 0.5290(6) 0.041(2) Uani 1 1 d . . .
C29 C 0.6796(5) 0.1141(4) 0.3766(6) 0.040(2) Uani 1 1 d . . .
H29 H 0.6351 0.1289 0.3746 0.048 Uiso 1 1 calc R . .
C17 C 0.8307(6) 0.1971(5) 0.0456(6) 0.049(3) Uani 1 1 d . . .
H17 H 0.8333 0.2275 0.0852 0.058 Uiso 1 1 calc R . .
C5 C 1.2355(5) 0.0463(5) 0.2589(6) 0.052(3) Uani 1 1 d . . .
H5B H 1.2524 0.0081 0.2410 0.062 Uiso 1 1 calc R . .
H5A H 1.2711 0.0795 0.2657 0.062 Uiso 1 1 calc R . .
C50 C 1.1451(6) 0.2635(4) 0.3056(7) 0.048(3) Uani 1 1 d . . .
C14 C 0.8281(7) 0.1102(5) -0.0670(7) 0.057(3) Uani 1 1 d . . .
H14 H 0.8261 0.0795 -0.1059 0.069 Uiso 1 1 calc R . .
C36 C 1.0008(6) 0.0831(5) 0.5513(7) 0.056(3) Uani 1 1 d . . .
H36 H 0.9889 0.0455 0.5709 0.067 Uiso 1 1 calc R . .
C5A C 0.9993(4) 0.0716(4) 0.2997(5) 0.029(2) Uani 1 1 d . . .
C7A C 0.9565(5) 0.0177(4) 0.2676(6) 0.039(2) Uani 1 1 d . . .
H07A H 0.9779 -0.0224 0.2791 0.047 Uiso 1 1 calc R . .
C21 C 0.5632(5) 0.1889(5) -0.0658(7) 0.062(3) Uani 1 1 d . . .
H21B H 0.5543 0.1841 -0.1237 0.074 Uiso 1 1 calc R . .
H21A H 0.5592 0.2336 -0.0548 0.074 Uiso 1 1 calc R . .
C48 C 1.2163(5) 0.2286(5) 0.3147(7) 0.052(3) Uani 1 1 d . . .
H48B H 1.2044 0.1945 0.2744 0.063 Uiso 1 1 calc R . .
H48A H 1.2479 0.2583 0.3025 0.063 Uiso 1 1 calc R . .
C61 C 0.8158(5) 0.2608(4) 0.2993(5) 0.041(2) Uani 1 1 d . . .
H61 H 0.8164 0.2279 0.3349 0.049 Uiso 1 1 calc R . .
C19 C 0.6961(5) 0.2097(5) -0.0171(6) 0.051(3) Uani 1 1 d . . .
H19B H 0.6760 0.2330 -0.0688 0.061 Uiso 1 1 calc R . .
H19A H 0.7078 0.2404 0.0274 0.061 Uiso 1 1 calc R . .
C9 C 1.0331(6) 0.0960(5) 0.0563(6) 0.057(3) Uani 1 1 d . . .
C1A C 0.7707(5) 0.0875(5) 0.1526(6) 0.038(2) Uani 1 1 d . . .
C11 C 1.0969(5) 0.0356(5) 0.1782(7) 0.052(3) Uani 1 1 d . . .
H11 H 1.0960 0.0034 0.2139 0.062 Uiso 1 1 calc R . .
C63 C 0.6788(5) 0.2541(4) 0.2411(6) 0.042(3) Uani 1 1 d . . .
H63A H 0.6894 0.2157 0.2744 0.051 Uiso 1 1 calc R . .
H63B H 0.6565 0.2844 0.2656 0.051 Uiso 1 1 calc R . .
C59 C 0.7517(5) 0.3318(4) 0.1923(6) 0.038(2) Uani 1 1 d . . .
H59 H 0.7078 0.3468 0.1532 0.045 Uiso 1 1 calc R . .
C37 C 1.0716(6) 0.0906(5) 0.5552(8) 0.065(3) Uani 1 1 d . . .
H37 H 1.1052 0.0578 0.5755 0.078 Uiso 1 1 calc R . .
C40 C 0.9674(6) 0.1830(5) 0.4889(6) 0.049(3) Uani 1 1 d . . .
H40 H 0.9329 0.2147 0.4659 0.059 Uiso 1 1 calc R . .
C15 C 0.7645(7) 0.1341(6) -0.0691(7) 0.062(3) Uani 1 1 d . . .
H15 H 0.7210 0.1201 -0.1097 0.074 Uiso 1 1 calc R . .
C2A C 0.8517(4) 0.0815(4) 0.2038(5) 0.031(2) Uani 1 1 d . . .
C33 C 0.7503(5) 0.0546(4) 0.3191(6) 0.041(2) Uani 1 1 d . . .
H33 H 0.7540 0.0280 0.2787 0.049 Uiso 1 1 calc R . .
C13 C 0.8960(6) 0.1288(5) -0.0105(7) 0.053(3) Uani 1 1 d . . .
C27 C 0.6114(5) 0.0586(5) 0.2395(6) 0.052(3) Uani 1 1 d . . .
H27B H 0.5996 0.0150 0.2472 0.062 Uiso 1 1 calc R . .
H27A H 0.5722 0.0854 0.2406 0.062 Uiso 1 1 calc R . .
C60 C 0.7515(5) 0.2824(4) 0.2435(6) 0.034(2) Uani 1 1 d . . .
C56 C 0.9509(5) 0.3726(4) 0.2628(5) 0.036(2) Uani 1 1 d . . .
H56A H 0.9621 0.4030 0.3076 0.044 Uiso 1 1 calc R . .
H56B H 0.9411 0.3967 0.2126 0.044 Uiso 1 1 calc R . .
C12 C 0.9645(7) 0.1099(6) -0.0194(6) 0.073(4) Uani 1 1 d . . .
H12A H 0.9761 0.1434 -0.0500 0.088 Uiso 1 1 calc R . .
H12B H 0.9536 0.0721 -0.0539 0.088 Uiso 1 1 calc R . .
C52 C 1.0195(6) 0.2848(4) 0.2267(6) 0.045(3) Uani 1 1 d . . .
H52 H 0.9768 0.2751 0.1817 0.054 Uiso 1 1 calc R . .
C51 C 1.0814(6) 0.2511(5) 0.2384(7) 0.058(3) Uani 1 1 d . . .
H51 H 1.0806 0.2197 0.2007 0.069 Uiso 1 1 calc R . .
C34 C 0.8771(5) 0.1222(4) 0.5261(5) 0.036(2) Uani 1 1 d . . .
H34B H 0.8681 0.1614 0.5496 0.043 Uiso 1 1 calc R . .
H34A H 0.8821 0.0887 0.5659 0.043 Uiso 1 1 calc R . .
C39 C 1.0379(6) 0.1911(4) 0.4912(6) 0.046(3) Uani 1 1 d . . .
H39 H 1.0486 0.2269 0.4672 0.055 Uiso 1 1 calc R . .
Cl1 Cl 0.55604(16) 0.05710(15) 0.7075(2) 0.0690(9) Uani 1 1 d . . .
O2P O 0.6219(6) 0.0872(7) 0.7350(7) 0.155(5) Uani 1 1 d . . .
O1P O 0.5245(5) 0.0469(6) 0.6217(6) 0.121(4) Uani 1 1 d . . .
O4P O 0.5082(6) 0.0844(7) 0.7378(8) 0.176(6) Uani 1 1 d . . .
O3P O 0.5668(11) 0.0009(6) 0.7444(9) 0.218(8) Uani 1 1 d . . .
O1W O 0.5786(4) 0.3567(4) 0.0284(5) 0.080(3) Uani 1 1 d . . .
O2W O 0.6138(5) 0.0300(5) 0.9282(6) 0.105(3) Uani 1 1 d . . .
O3W O 0.4897(5) 0.1124(5) 0.3683(6) 0.116(3) Uiso 1 1 d . . .
O8W O 0.3278(15) 0.4077(11) 0.3151(10) 0.306(15) Uani 1 1 d . . .
Cl2 Cl 0.3945 0.2337 0.2320 0.0989(19) Uiso 0.60 1 d P A 2
Cl2B Cl 0.3524 0.2145 0.1727 0.067(2) Uiso 0.40 1 d PD A 1
O3C O 0.3977 0.2585 0.1663 0.206(6) Uiso 1 1 d . . .
O1B O 0.3213 0.1821 0.2194 0.105(8) Uiso 0.40 1 d PD A 1
O2B O 0.3178 0.2131 0.0856 0.130(9) Uiso 0.40 1 d PD A 1
O1A O 0.4703 0.2226 0.2983 0.050 Uiso 0.60 1 d PD A 2
O2A O 0.3689 0.2732 0.2586 0.269(15) Uiso 0.60 1 d P A 2
O7C O 0.4137 0.1705 0.1954 0.50(2) Uiso 1 1 d D . .
O2M O 0.7475(10) -0.0504(5) 0.0057(7) 0.228(9) Uani 1 1 d . . .
C8W C 0.3214(11) 0.3661(12) 0.389(2) 0.250(18) Uani 1 1 d U . .

loop_
_atom_site_aniso_label
_atom_site_aniso_U_11
_atom_site_aniso_U_22
_atom_site_aniso_U_33
_atom_site_aniso_U_23
_atom_site_aniso_U_13
_atom_site_aniso_U_12
Cu1 0.0291(6) 0.0292(7) 0.0550(8) 0.0066(6) 0.0091(6) -0.0041(5)
Cu2 0.0273(6) 0.0297(7) 0.0546(8) -0.0038(6) 0.0161(5) -0.0054(5)
O01 0.036(4) 0.026(4) 0.050(4) 0.009(3) 0.012(3) -0.003(3)
O03 0.030(3) 0.027(4) 0.044(4) -0.006(3) 0.008(3) -0.001(3)
N42 0.032(5) 0.047(5) 0.062(6) -0.001(4) 0.018(4) 0.001(4)
N64 0.022(4) 0.029(4) 0.052(5) 0.002(4) 0.014(4) -0.001(3)
O02 0.036(4) 0.050(5) 0.052(4) -0.005(4) 0.007(3) -0.016(3)
N47 0.031(4) 0.035(5) 0.052(5) 0.001(4) 0.013(4) -0.007(4)
N20 0.028(4) 0.040(5) 0.056(5) 0.014(4) 0.005(4) -0.009(4)
C24 0.026(5) 0.040(6) 0.073(7) 0.002(5) 0.009(5) -0.009(5)
N23 0.036(4) 0.024(5) 0.055(6) 0.010(4) 0.005(4) -0.001(4)
N26 0.034(4) 0.029(5) 0.049(5) 0.007(4) 0.007(4) -0.013(3)
C45 0.027(5) 0.036(6) 0.080(8) -0.017(6) 0.018(5) -0.011(5)
O04 0.028(4) 0.031(4) 0.099(6) 0.011(4) 0.020(4) 0.002(3)
C57 0.040(6) 0.014(5) 0.044(6) -0.001(4) 0.018(5) 0.001(4)
N4 0.034(4) 0.030(5) 0.058(6) -0.012(4) 0.006(4) -0.001(4)
N1 0.026(4) 0.043(5) 0.039(5) 0.006(4) 0.005(4) -0.001(4)
C58 0.039(6) 0.016(5) 0.056(6) 0.005(4) 0.027(5) 0.000(4)
C10 0.044(6) 0.053(7) 0.053(7) 0.008(6) 0.017(6) 0.002(5)
C7 0.083(9) 0.085(10) 0.053(8) -0.006(7) 0.024(7) -0.034(8)
C35 0.055(6) 0.017(5) 0.037(6) -0.005(4) 0.022(5) 0.004(5)
C32 0.034(6) 0.044(6) 0.036(6) 0.003(5) 0.010(5) 0.010(5)
C41 0.057(7) 0.060(8) 0.057(7) -0.008(6) 0.027(6) -0.010(6)
C8A 0.022(5) 0.032(6) 0.058(6) -0.016(5) 0.021(5) -0.014(5)
C66 0.030(6) 0.036(6) 0.108(10) 0.022(6) 0.024(6) 0.003(5)
C6 0.069(8) 0.033(6) 0.061(7) -0.006(5) 0.048(6) 0.000(5)
C2 0.030(5) 0.042(6) 0.073(7) -0.018(5) 0.026(5) 0.000(5)
C46 0.036(6) 0.031(6) 0.085(8) -0.013(6) 0.034(6) -0.014(5)
C43 0.049(7) 0.056(7) 0.064(7) 0.008(6) 0.023(6) 0.002(5)
C55 0.026(6) 0.081(9) 0.071(8) -0.020(7) 0.017(5) -0.002(6)
C22 0.046(6) 0.047(7) 0.058(7) 0.003(5) 0.010(5) -0.001(5)
C25 0.037(6) 0.032(6) 0.056(7) 0.003(5) 0.005(5) -0.009(5)
C4A 0.040(6) 0.029(6) 0.036(6) 0.004(4) 0.005(5) -0.005(4)
C16 0.061(7) 0.034(6) 0.030(6) 0.007(5) 0.009(5) -0.020(5)
C30 0.036(6) 0.034(6) 0.057(7) 0.009(5) 0.027(5) 0.007(5)
C3A 0.023(5) 0.032(6) 0.052(6) -0.010(5) 0.012(5) -0.016(4)
C6A 0.037(6) 0.022(5) 0.040(6) -0.012(4) 0.014(5) -0.009(4)
C62 0.021(5) 0.024(5) 0.046(6) 0.007(4) -0.002(4) -0.007(4)
C3 0.050(6) 0.033(6) 0.071(7) 0.004(5) 0.025(6) 0.011(5)
C54 0.040(6) 0.050(7) 0.067(8) -0.016(6) 0.019(6) -0.008(5)
C44 0.038(6) 0.061(8) 0.078(8) -0.007(6) 0.017(6) -0.004(5)
C28 0.044(6) 0.032(6) 0.053(7) 0.019(5) 0.029(5) 0.001(5)
C65 0.041(6) 0.020(5) 0.087(8) 0.001(5) 0.018(6) 0.007(4)
C18 0.054(7) 0.046(7) 0.047(7) 0.001(5) 0.015(6) -0.008(6)
C8 0.101(11) 0.070(9) 0.065(9) 0.001(7) 0.028(8) -0.040(8)
C53 0.048(6) 0.014(5) 0.043(6) 0.010(4) 0.021(5) -0.007(4)
C31 0.049(6) 0.020(5) 0.047(6) 0.009(5) 0.028(5) 0.003(4)
C38 0.055(6) 0.025(6) 0.050(6) -0.016(5) 0.029(5) -0.015(5)
C29 0.034(6) 0.040(6) 0.055(7) 0.030(5) 0.027(5) 0.014(5)
C17 0.062(7) 0.036(6) 0.047(7) 0.000(5) 0.021(6) -0.007(5)
C5 0.043(6) 0.063(7) 0.047(7) -0.016(6) 0.016(5) -0.004(5)
C50 0.057(7) 0.024(6) 0.071(8) -0.002(5) 0.035(7) -0.003(5)
C14 0.088(9) 0.048(7) 0.048(7) -0.004(6) 0.041(7) -0.007(7)
C36 0.068(8) 0.027(6) 0.080(8) 0.009(5) 0.037(7) 0.005(5)
C5A 0.032(5) 0.015(5) 0.044(6) 0.002(4) 0.020(4) 0.006(4)
C7A 0.032(5) 0.019(5) 0.072(7) -0.016(5) 0.027(5) 0.003(4)
C21 0.060(7) 0.061(8) 0.055(7) 0.019(6) 0.013(6) -0.011(6)
C48 0.057(7) 0.030(6) 0.087(9) -0.005(6) 0.047(7) -0.007(5)
C61 0.062(7) 0.028(6) 0.033(5) 0.009(4) 0.019(5) -0.015(5)
C19 0.045(6) 0.042(6) 0.051(7) 0.008(5) 0.004(5) -0.005(5)
C9 0.079(9) 0.054(8) 0.032(6) -0.010(6) 0.013(6) 0.015(6)
C1A 0.037(6) 0.035(6) 0.044(6) 0.013(5) 0.019(5) -0.002(5)
C11 0.046(7) 0.028(6) 0.077(8) 0.010(5) 0.020(6) -0.001(5)
C63 0.045(6) 0.019(5) 0.076(8) 0.005(5) 0.038(6) 0.002(4)
C59 0.025(5) 0.035(6) 0.048(6) 0.008(5) 0.009(4) 0.010(4)
C37 0.051(7) 0.041(7) 0.111(10) 0.017(6) 0.039(7) 0.010(5)
C40 0.055(7) 0.035(6) 0.064(7) 0.005(5) 0.030(6) 0.015(5)
C15 0.072(9) 0.066(8) 0.042(7) -0.003(6) 0.016(6) -0.039(7)
C2A 0.025(5) 0.025(5) 0.044(6) -0.001(4) 0.014(4) -0.003(4)
C33 0.043(6) 0.036(6) 0.051(6) -0.002(5) 0.025(5) -0.001(5)
C13 0.075(8) 0.048(7) 0.047(7) -0.007(6) 0.035(7) -0.009(6)
C27 0.028(6) 0.055(7) 0.072(8) 0.008(6) 0.020(5) -0.002(5)
C60 0.040(6) 0.015(5) 0.045(6) -0.001(4) 0.016(5) -0.001(4)
C56 0.051(6) 0.016(5) 0.036(5) 0.005(4) 0.009(5) -0.007(4)
C12 0.103(10) 0.074(9) 0.038(7) -0.009(6) 0.024(7) 0.020(7)
C52 0.062(7) 0.030(6) 0.043(6) -0.004(5) 0.019(5) 0.004(5)
C51 0.063(8) 0.043(7) 0.058(8) 0.001(6) 0.015(7) 0.008(6)
C34 0.043(6) 0.040(6) 0.034(5) 0.002(4) 0.025(5) 0.007(4)
C39 0.062(7) 0.029(6) 0.048(6) 0.005(5) 0.024(5) 0.000(5)
Cl1 0.0505(18) 0.054(2) 0.094(3) -0.0014(17) 0.0184(18) -0.0047(15)
O2P 0.087(8) 0.217(14) 0.147(10) -0.064(9) 0.032(7) -0.085(8)
O1P 0.085(7) 0.183(11) 0.072(7) -0.026(7) 0.008(6) 0.001(7)
O4P 0.082(8) 0.254(17) 0.177(12) -0.101(12) 0.035(8) 0.015(9)
O3P 0.40(3) 0.082(9) 0.163(12) 0.014(9) 0.106(15) -0.041(12)
O1W 0.057(5) 0.054(5) 0.134(7) 0.002(5) 0.043(5) -0.008(4)
O2W 0.090(7) 0.104(7) 0.135(8) -0.041(6) 0.059(6) -0.055(6)
O8W 0.42(3) 0.29(3) 0.145(14) 0.073(15) 0.040(17) 0.19(2)
O2M 0.40(2) 0.038(6) 0.125(10) -0.004(6) -0.023(12) -0.017(9)
C8W 0.112(15) 0.20(2) 0.52(5) -0.23(3) 0.21(3) -0.081(16)

loop_
_atom_type_symbol
_atom_type_description
_atom_type_scat_dispersion_real
_atom_type_scat_dispersion_imag
_atom_type_scat_source
C C 0.0033 0.0016 'International Tables Vol C Tables 4.2.6.8 and 6.1.1.4'
H H 0.0000 0.0000 'International Tables Vol C Tables 4.2.6.8 and 6.1.1.4'
Cu Cu 0.3201 1.2651 'International Tables Vol C Tables 4.2.6.8 and 6.1.1.4'
N N 0.0061 0.0033 'International Tables Vol C Tables 4.2.6.8 and 6.1.1.4'
O O 0.0106 0.0060 'International Tables Vol C Tables 4.2.6.8 and 6.1.1.4'
Cl Cl 0.1484 0.1585 'International Tables Vol C Tables 4.2.6.8 and 6.1.1.4'

loop_
_geom_angle_atom_site_label_1
_geom_angle_atom_site_label_2
_geom_angle_atom_site_label_3
_geom_angle
O01 Cu1 N23 178.2(3)
O01 Cu1 N20 93.9(3)
N23 Cu1 N20 84.7(3)
O01 Cu1 N26 94.9(3)
N23 Cu1 N26 85.2(3)
N20 Cu1 N26 132.1(3)
O01 Cu1 N64 97.2(3)
N23 Cu1 N64 84.3(3)
N20 Cu1 N64 108.2(3)
N26 Cu1 N64 117.2(3)
O03 Cu2 N1 175.9(3)
O03 Cu2 N4 94.6(3)
N1 Cu2 N4 85.3(3)
O03 Cu2 N42 92.4(3)
N1 Cu2 N42 84.8(3)
N4 Cu2 N42 133.9(3)
O03 Cu2 N47 99.1(3)
N1 Cu2 N47 84.6(3)
N4 Cu2 N47 116.2(3)
N42 Cu2 N47 107.5(3)
C1A O01 Cu1 118.3(6)
C8A O03 Cu2 116.2(6)
C43 N42 C41 109.5(8)
C43 N42 Cu2 108.1(6)
C41 N42 Cu2 116.0(6)
C65 N64 C63 110.8(7)
C65 N64 Cu1 101.5(5)
C63 N64 Cu1 118.8(5)
C48 N47 C46 112.1(7)
C48 N47 Cu2 115.0(5)
C46 N47 Cu2 100.4(5)
C21 N20 C19 110.7(7)
C21 N20 Cu1 106.2(6)
C19 N20 Cu1 117.2(6)
C25 C24 N23 109.8(7)
C22 N23 C66 112.0(8)
C22 N23 C24 109.8(7)
C66 N23 C24 110.0(7)
C22 N23 Cu1 108.4(6)
C66 N23 Cu1 108.8(5)
C24 N23 Cu1 107.7(5)
C27 N26 C25 108.7(7)
C27 N26 Cu1 127.5(6)
C25 N26 Cu1 101.1(5)
N1 C45 C46 109.6(7)
C58 C57 C62 116.2(8)
C58 C57 C56 121.6(8)
C62 C57 C56 122.1(8)
C5 N4 C3 111.5(7)
C5 N4 Cu2 123.6(6)
C3 N4 Cu2 103.9(5)
C44 N1 C45 113.0(8)
C44 N1 C2 109.6(8)
C45 N1 C2 110.5(7)
C44 N1 Cu2 106.7(5)
C45 N1 Cu2 108.3(5)
C2 N1 Cu2 108.6(5)
C59 C58 C57 123.2(8)
C11 C10 C9 121.2(10)
C6 C7 C8 123.4(12)
C36 C35 C40 117.0(9)
C36 C35 C34 120.6(9)
C40 C35 C34 122.2(8)
C31 C32 C33 121.4(9)
N42 C41 C38 115.6(8)
O04 C8A O03 122.7(8)
O04 C8A C5A 121.1(8)
O03 C8A C5A 116.1(8)
N23 C66 C65 110.9(7)
C7 C6 C11 115.8(11)
C7 C6 C5 120.3(10)
C11 C6 C5 123.6(9)
N1 C2 C3 109.3(7)
N47 C46 C45 110.0(8)
N42 C43 C44 108.4(8)
C50 C55 C54 120.3(10)
N23 C22 C21 108.6(8)
C24 C25 N26 109.3(8)
C6A C4A C2A 121.0(8)
C17 C16 C15 114.2(10)
C17 C16 C19 123.0(10)
C15 C16 C19 122.5(10)
C31 C30 C29 120.8(9)
C7A C3A C2A 120.3(8)
C4A C6A C5A 120.3(8)
C57 C62 C61 120.7(8)
N4 C3 C2 107.2(8)
C53 C54 C55 120.4(10)
N1 C44 C43 109.1(8)
C29 C28 C33 116.7(9)
C29 C28 C27 120.3(8)
C33 C28 C27 122.7(9)
N64 C65 C66 108.5(8)
C13 C18 C17 122.4(10)
C7 C8 C9 120.9(11)
C52 C53 C54 118.3(9)
C52 C53 C56 121.4(8)
C54 C53 C56 120.2(8)
C30 C31 C32 119.3(9)
C30 C31 C34 119.6(9)
C32 C31 C34 120.9(8)
C37 C38 C39 117.8(9)
C37 C38 C41 120.7(9)
C39 C38 C41 121.4(9)
C30 C29 C28 121.1(8)
C18 C17 C16 122.9(10)
N4 C5 C6 113.4(8)
C55 C50 C51 119.0(9)
C55 C50 C48 121.0(9)
C51 C50 C48 119.8(10)
C15 C14 C13 123.9(10)
C35 C36 C37 122.6(10)
C6A C5A C7A 118.1(8)
C6A C5A C8A 121.9(8)
C7A C5A C8A 120.0(7)
C3A C7A C5A 121.1(8)
N20 C21 C22 108.0(8)
N47 C48 C50 113.3(8)
C60 C61 C62 120.5(8)
C16 C19 N20 115.2(8)
C10 C9 C8 116.2(10)
C10 C9 C12 121.4(11)
C8 C9 C12 122.3(12)
O01 C1A O02 124.2(8)
O01 C1A C2A 116.3(8)
O02 C1A C2A 119.5(8)
C10 C11 C6 122.2(10)
N64 C63 C60 113.2(7)
C58 C59 C60 120.5(8)
C38 C37 C36 120.3(10)
C35 C40 C39 121.3(9)
C14 C15 C16 121.6(10)
C3A C2A C4A 119.1(8)
C3A C2A C1A 120.7(8)
C4A C2A C1A 120.2(8)
C32 C33 C28 120.6(9)
C18 C13 C14 114.8(10)
C18 C13 C12 122.8(10)
C14 C13 C12 121.9(10)
N26 C27 C28 113.5(7)
C61 C60 C59 118.8(8)
C61 C60 C63 120.1(8)
C59 C60 C63 121.0(8)
C57 C56 C53 117.8(7)
C13 C12 C9 120.6(9)
C53 C52 C51 121.7(10)
C52 C51 C50 120.3(10)
C35 C34 C31 120.3(7)
C38 C39 C40 120.7(9)
O3P Cl1 O2P 107.0(10)
O3P Cl1 O4P 100.5(11)
O2P Cl1 O4P 112.7(8)
O3P Cl1 O1P 108.0(8)
O2P Cl1 O1P 114.3(7)
O4P Cl1 O1P 113.0(7)
O2A Cl2 O3C 104.918(6)
O2A Cl2 O1A 105.208(6)
O3C Cl2 O1A 111.308(5)
O2A Cl2 O7C 166.594(1)
O3C Cl2 O7C 82.514(6)
O1A Cl2 O7C 81.769(4)
O3C Cl2B O1B 150.434(2)
O3C Cl2B O2B 88.972(4)
O1B Cl2B O2B 119.318(5)
O3C Cl2B O7C 86.478(8)
O1B Cl2B O7C 92.846(6)
O2B Cl2B O7C 106.418(3)
Cl2 O3C Cl2B 50.838(3)
Cl2B O7C Cl2 43.107(3)

loop_
_geom_bond_atom_site_label_1
_geom_bond_atom_site_label_2
_geom_bond_distance
Cu1 O01 1.938(6)
Cu1 N23 2.043(7)
Cu1 N20 2.084(8)
Cu1 N26 2.118(7)
Cu1 N64 2.180(7)
Cu2 O03 1.922(5)
Cu2 N1 2.043(7)
Cu2 N4 2.106(8)
Cu2 N42 2.110(8)
Cu2 N47 2.198(7)
O01 C1A 1.264(10)
O03 C8A 1.291(10)
N42 C43 1.472(11)
N42 C41 1.472(12)
N64 C65 1.469(11)
N64 C63 1.469(11)
O02 C1A 1.267(11)
N47 C48 1.473(12)
N47 C46 1.486(11)
N20 C21 1.496(12)
N20 C19 1.528(11)
C24 C25 1.476(12)
C24 N23 1.513(11)
N23 C22 1.461(12)
N23 C66 1.484(12)
N26 C27 1.476(12)
N26 C25 1.490(10)
C45 N1 1.486(11)
C45 C46 1.491(14)
O04 C8A 1.240(10)
C57 C58 1.374(12)
C57 C62 1.387(12)
C57 C56 1.496(12)
N4 C5 1.473(12)
N4 C3 1.515(11)
N1 C44 1.482(13)
N1 C2 1.518(11)
C58 C59 1.358(11)
C10 C11 1.363(13)
C10 C9 1.374(14)
C7 C6 1.342(14)
C7 C8 1.361(16)
C35 C36 1.368(13)
C35 C40 1.377(12)
C35 C34 1.478(12)
C32 C31 1.367(12)
C32 C33 1.367(12)
C41 C38 1.506(13)
C8A C5A 1.492(11)
C66 C65 1.524(14)
C6 C11 1.406(13)
C6 C5 1.515(13)
C2 C3 1.527(13)
C43 C44 1.556(14)
C55 C50 1.367(14)
C55 C54 1.394(13)
C22 C21 1.533(14)
C4A C6A 1.359(12)
C4A C2A 1.382(11)
C16 C17 1.384(13)
C16 C15 1.402(15)
C16 C19 1.444(14)
C30 C31 1.360(12)
C30 C29 1.373(12)
C3A C7A 1.353(11)
C3A C2A 1.373(12)
C6A C5A 1.385(11)
C62 C61 1.415(11)
C54 C53 1.376(13)
C28 C29 1.403(13)
C28 C33 1.405(12)
C28 C27 1.523(13)
C18 C13 1.359(14)
C18 C17 1.380(13)
C8 C9 1.407(16)
C53 C52 1.367(12)
C53 C56 1.529(12)
C31 C34 1.542(12)
C38 C37 1.371(13)
C38 C39 1.388(13)
C50 C51 1.378(13)
C50 C48 1.552(13)
C14 C15 1.353(15)
C14 C13 1.385(14)
C36 C37 1.397(14)
C5A C7A 1.397(11)
C61 C60 1.351(12)
C9 C12 1.517(14)
C1A C2A 1.516(12)
C63 C60 1.555(12)
C59 C60 1.376(12)
C40 C39 1.402(13)
C13 C12 1.491(15)
C52 C51 1.369(13)
Cl1 O3P 1.323(13)
Cl1 O2P 1.365(9)
Cl1 O4P 1.390(11)
Cl1 O1P 1.405(9)
O8W C8W 1.62(4)
Cl2 O2A 1.1670
Cl2 O3C 1.2926
Cl2 O1A 1.52106(12)
Cl2 O7C 1.58720(12)
Cl2B O3C 1.3283
Cl2B O1B 1.3914
Cl2B O2B 1.41244(13)
Cl2B O7C 1.45915(10)
